data_7243235
loop_
_publ_author_name
'Ly, Giang Thi'
'Choi, Jun'
'Kim, Youngmee'
'Kim, Yuna'
'Kim, Sujin'
'Yang, So-Hyeon'
'Kim, Sung-Jin'

_publ_section_title
;
 One-dimensional lead iodide hybrid stabilized by inorganic hexarhenium
 cluster cations as a new broad-band emitter
;
_journal_issue 40
_journal_name_full 'RSC Advances'
_journal_page_first 24580
_journal_page_last 24587
_journal_paper_doi 10.1039/D1RA04170C
_journal_volume 11
_journal_year 2021
_chemical_formula_sum 'C18 H24 Cl2 N12 Re6 S8'
_chemical_formula_weight 1853.07
_space_group_crystal_system monoclinic
_space_group_IT_number 14
_space_group_name_Hall '-P 2ybc'
_space_group_name_H-M_alt 'P 1 21/c 1'
_atom_sites_solution_hydrogens geom
_audit_creation_method SHELXL-2013
_audit_update_record
;
2020-09-29 deposited with the CCDC.	2021-07-02 downloaded from the CCDC.
;
_cell_angle_alpha 90
_cell_angle_beta 99.941(3)
_cell_angle_gamma 90
_cell_formula_units_Z 4
_cell_length_a 11.0944(6)
_cell_length_b 16.4078(10)
_cell_length_c 20.5808(12)
_cell_measurement_reflns_used 9897
_cell_measurement_temperature 223(2)
_cell_measurement_theta_max 28.32
_cell_measurement_theta_min 2.24
_cell_volume 3690.2(4)
_computing_cell_refinement 'Bruker SAINT'
_computing_data_collection 'Bruker APEX2'
_computing_data_reduction 'Bruker SAINT'
_computing_molecular_graphics 'Bruker SHELXTL'
_computing_publication_material 'Bruker SHELXTL'
_computing_structure_refinement 'SHELXL-2013 (Sheldrick, 2013)'
_computing_structure_solution 'SHELXS-97 (Sheldrick 2008)'
_diffrn_ambient_temperature 223(2)
_diffrn_measured_fraction_theta_full 0.965
_diffrn_measured_fraction_theta_max 0.992
_diffrn_measurement_device_type 'Bruker APEX-II CCD'
_diffrn_measurement_method '\f and \w scans'
_diffrn_radiation_type MoK\a
_diffrn_radiation_wavelength 0.71073
_diffrn_reflns_av_R_equivalents 0.0509
_diffrn_reflns_av_unetI/netI 0.0213
_diffrn_reflns_Laue_measured_fraction_full 0.965
_diffrn_reflns_Laue_measured_fraction_max 0.992
_diffrn_reflns_limit_h_max 13
_diffrn_reflns_limit_h_min -13
_diffrn_reflns_limit_k_max 19
_diffrn_reflns_limit_k_min -19
_diffrn_reflns_limit_l_max 24
_diffrn_reflns_limit_l_min -24
_diffrn_reflns_number 94398
_diffrn_reflns_point_group_measured_fraction_full 0.965
_diffrn_reflns_point_group_measured_fraction_max 0.992
_diffrn_reflns_theta_full 25.242
_diffrn_reflns_theta_max 24.998
_diffrn_reflns_theta_min 1.597
_exptl_absorpt_coefficient_mu 20.234
_exptl_absorpt_correction_T_max 0.421
_exptl_absorpt_correction_T_min 0.357
_exptl_absorpt_correction_type multi-scan
_exptl_absorpt_process_details '(SADABS V2012/1 Bruker Inc.)'
_exptl_crystal_colour brown
_exptl_crystal_density_diffrn 3.335
_exptl_crystal_description block
_exptl_crystal_F_000 3312
_exptl_crystal_size_max 0.090
_exptl_crystal_size_mid 0.040
_exptl_crystal_size_min 0.040
_refine_diff_density_max 1.742
_refine_diff_density_min -1.530
_refine_diff_density_rms 0.316
_refine_ls_extinction_method none
_refine_ls_goodness_of_fit_ref 1.225
_refine_ls_hydrogen_treatment constr
_refine_ls_matrix_type full
_refine_ls_number_parameters 413
_refine_ls_number_reflns 6454
_refine_ls_number_restraints 8
_refine_ls_restrained_S_all 1.224
_refine_ls_R_factor_all 0.0566
_refine_ls_R_factor_gt 0.0369
_refine_ls_shift/su_max 0.001
_refine_ls_shift/su_mean 0.000
_refine_ls_structure_factor_coef Fsqd
_refine_ls_weighting_details 'w=1/[\s^2^(Fo^2^)+154.0154P] where P=(Fo^2^+2Fc^2^)/3'
_refine_ls_weighting_scheme calc
_refine_ls_wR_factor_gt 0.0705
_refine_ls_wR_factor_ref 0.0838
_reflns_Friedel_coverage 0.000
_reflns_number_gt 5269
_reflns_number_total 6454
_reflns_threshold_expression 'I > 2\s(I)'
_cod_data_source_file d1ra04170c2.cif
_cod_data_source_block ye943P21c
_cod_original_sg_symbol_H-M 'P 21/c'
_cod_database_code 7243235
_shelx_space_group_comment
;
The symmetry employed for this shelxl refinement is uniquely defined
by the following loop, which should always be used as a source of
symmetry information in preference to the above space-group names.
They are only intended as comments.
;
_shelx_estimated_absorpt_t_min 0.263
_shelx_estimated_absorpt_t_max 0.498
_shelxl_version_number 2013-4

loop_
_space_group_symop_operation_xyz
'x, y, z'
'-x, y+1/2, -z+1/2'
'-x, -y, -z'
'x, -y-1/2, z-1/2'

loop_
_atom_site_label
_atom_site_type_symbol
_atom_site_fract_x
_atom_site_fract_y
_atom_site_fract_z
_atom_site_U_iso_or_equiv
_atom_site_adp_type
_atom_site_occupancy
_atom_site_site_symmetry_order
_atom_site_calc_flag
_atom_site_refinement_flags_posn
_atom_site_refinement_flags_adp
_atom_site_refinement_flags_occupancy
_atom_site_disorder_assembly
_atom_site_disorder_group
Re1 Re 0.31946(5) 0.13512(3) 0.34807(3) 0.01966(13) Uani 1 1 d . . . . .
Re2 Re 0.14116(5) 0.03160(3) 0.34067(3) 0.01876(13) Uani 1 1 d . . . . .
Re3 Re 0.03312(4) 0.10065(3) 0.23362(2) 0.01642(12) Uani 1 1 d . . . . .
Re4 Re 0.21094(5) 0.20449(3) 0.24125(3) 0.01728(12) Uani 1 1 d . . . . .
Re5 Re 0.25610(5) 0.04967(3) 0.24228(3) 0.01710(12) Uani 1 1 d . . . . .
Re6 Re 0.09741(5) 0.18659(3) 0.33978(3) 0.01743(12) Uani 1 1 d . . . . .
S1 S 0.3523(3) -0.0107(2) 0.34569(16) 0.0192(7) Uani 1 1 d . . . . .
S2 S 0.2037(3) 0.1169(2) 0.43699(16) 0.0217(7) Uani 1 1 d . . . . .
S3 S -0.0654(3) 0.0865(2) 0.32953(16) 0.0193(7) Uani 1 1 d . . . . .
S4 S 0.0846(3) -0.04346(19) 0.23859(16) 0.0173(7) Uani 1 1 d . . . . .
S5 S 0.0002(3) 0.24687(19) 0.23717(15) 0.0160(6) Uani 1 1 d . . . . .
S6 S 0.1492(3) 0.11896(19) 0.14524(15) 0.0173(7) Uani 1 1 d . . . . .
S7 S 0.4181(3) 0.1508(2) 0.25197(17) 0.0210(7) Uani 1 1 d . . . . .
S8 S 0.2683(3) 0.2788(2) 0.34370(16) 0.0190(7) Uani 1 1 d . . . . .
Cl1 Cl 0.3481(3) 0.3293(2) 0.52556(17) 0.0277(8) Uani 1 1 d . . . . .
Cl2 Cl 0.3348(4) 0.7806(3) 0.3144(2) 0.0479(11) Uani 1 1 d . . . . .
C1 C 0.6203(10) 0.1936(15) 0.4995(9) 0.075(7) Uani 1 1 d D . . . .
H1 H 0.6585 0.2310 0.5311 0.090 Uiso 1 1 calc R U . A 1
C2 C 0.674(3) 0.129(2) 0.4784(18) 0.042(8) Uiso 0.5 1 d . . P B 1
H2 H 0.7468 0.1020 0.4967 0.050 Uiso 0.5 1 calc R U P B 1
C3 C 0.592(3) 0.111(2) 0.4227(17) 0.031(7) Uiso 0.5 1 d . . P B 1
H3 H 0.6072 0.0714 0.3924 0.037 Uiso 0.5 1 calc R U P B 1
C2* C 0.690(2) 0.1616(16) 0.4562(11) 0.017(5) Uiso 0.5 1 d D . P B 2
H2* H 0.7755 0.1575 0.4622 0.020 Uiso 0.5 1 calc R U P B 2
C3* C 0.604(3) 0.1359(19) 0.4003(16) 0.023(6) Uiso 0.5 1 d . . P B 2
H3* H 0.6214 0.1112 0.3618 0.028 Uiso 0.5 1 calc R U P B 2
C4 C 0.0795(15) -0.2022(10) 0.4186(9) 0.042(4) Uani 1 1 d . . . . .
H4 H 0.0952 -0.2586 0.4196 0.051 Uiso 1 1 calc R U . . .
C5 C -0.0059(19) -0.1625(11) 0.4488(9) 0.048(5) Uani 1 1 d . . . . .
H5 H -0.0609 -0.1851 0.4739 0.058 Uiso 1 1 calc R U . . .
C6 C 0.0091(17) -0.0812(12) 0.4330(9) 0.049(5) Uani 1 1 d . . . . .
H6 H -0.0367 -0.0378 0.4459 0.059 Uiso 1 1 calc R U . . .
C7 C -0.3173(15) 0.0876(11) 0.1055(9) 0.048(5) Uani 1 1 d . . . . .
H7 H -0.3954 0.1094 0.0902 0.057 Uiso 1 1 calc R U . . .
C8 C -0.2675(15) 0.0181(12) 0.0830(10) 0.051(5) Uani 1 1 d . . . . .
H8 H -0.3036 -0.0177 0.0495 0.062 Uiso 1 1 calc R U . . .
C9 C -0.1526(15) 0.0133(11) 0.1212(9) 0.045(5) Uani 1 1 d . . . . .
H9 H -0.0963 -0.0284 0.1172 0.055 Uiso 1 1 calc R U . . .
C10 C 0.3446(17) 0.3797(11) 0.1180(9) 0.046(4) Uani 1 1 d . . . . .
H10 H 0.3883 0.3927 0.0841 0.055 Uiso 1 1 calc R U . . .
C11 C 0.300(2) 0.4329(12) 0.1574(13) 0.076(8) Uani 1 1 d . . . . .
H11 H 0.3060 0.4900 0.1557 0.092 Uiso 1 1 calc R U . . .
C12 C 0.2442(19) 0.3875(12) 0.2018(11) 0.056(5) Uani 1 1 d . U . . .
H12 H 0.2066 0.4082 0.2358 0.067 Uiso 1 1 calc R U . . .
C13 C 0.4390(15) -0.1412(10) 0.1561(10) 0.045(5) Uani 1 1 d . . . . .
H13 H 0.4676 -0.1952 0.1567 0.054 Uiso 1 1 calc R U . . .
C14 C 0.4505(18) -0.0848(11) 0.1100(9) 0.049(5) Uani 1 1 d . . . . .
H14 H 0.4884 -0.0908 0.0728 0.058 Uiso 1 1 calc R U . . .
C15 C 0.3933(15) -0.0155(9) 0.1299(7) 0.033(4) Uani 1 1 d . . . . .
H15 H 0.3864 0.0344 0.1071 0.040 Uiso 1 1 calc R U . . .
C16 C -0.0055(16) 0.3660(11) 0.4728(8) 0.040(4) Uani 1 1 d . . . . .
H16 H 0.0156 0.4021 0.5083 0.049 Uiso 1 1 calc R U . . .
C17 C -0.1190(16) 0.3548(11) 0.4360(8) 0.044(4) Uani 1 1 d . . . . .
H17 H -0.1917 0.3817 0.4410 0.053 Uiso 1 1 calc R U . . .
C18 C -0.1053(13) 0.2958(10) 0.3899(7) 0.031(4) Uani 1 1 d . . . . .
H18 H -0.1690 0.2755 0.3579 0.037 Uiso 1 1 calc R U . . .
N1 N 0.4892(12) 0.1546(9) 0.4138(7) 0.039(3) Uani 1 1 d . . . . .
N2 N 0.5045(10) 0.1976(8) 0.4691(6) 0.037(3) Uani 1 1 d D . . . .
H2A H 0.4469 0.2246 0.4835 0.044 Uiso 1 1 calc R U . . .
N3 N 0.0954(10) -0.0733(7) 0.3977(6) 0.027(3) Uani 1 1 d . . . . .
N4 N 0.1353(11) -0.1463(7) 0.3879(6) 0.028(3) Uani 1 1 d . . . . .
H4A H 0.1913 -0.1569 0.3643 0.034 Uiso 1 1 calc R U . . .
N5 N -0.1305(11) 0.0736(7) 0.1638(6) 0.028(3) Uani 1 1 d . . . . .
N6 N -0.2326(10) 0.1177(8) 0.1534(7) 0.034(3) Uani 1 1 d . . . . .
H6A H -0.2430 0.1616 0.1755 0.041 Uiso 1 1 calc R U . . .
N7 N 0.2546(11) 0.3090(7) 0.1861(6) 0.030(3) Uani 1 1 d . . . . .
N8 N 0.3153(13) 0.3052(8) 0.1357(7) 0.039(3) Uani 1 1 d . . . . .
H8A H 0.3333 0.2603 0.1170 0.047 Uiso 1 1 calc R U . . .
N9 N 0.3505(10) -0.0291(7) 0.1846(6) 0.025(3) Uani 1 1 d . . . . .
N10 N 0.3794(10) -0.1075(7) 0.2016(7) 0.029(3) Uani 1 1 d . . . . .
H10A H 0.3623 -0.1322 0.2363 0.035 Uiso 1 1 calc R U . . .
N11 N 0.0095(10) 0.2722(7) 0.3970(6) 0.025(3) Uani 1 1 d . . . . .
N12 N 0.0709(11) 0.3146(7) 0.4478(6) 0.026(3) Uani 1 1 d . . . . .
H12A H 0.1489 0.3099 0.4627 0.032 Uiso 1 1 calc R U . . .

loop_
_atom_site_aniso_label
_atom_site_aniso_U_11
_atom_site_aniso_U_22
_atom_site_aniso_U_33
_atom_site_aniso_U_23
_atom_site_aniso_U_13
_atom_site_aniso_U_12
Re1 0.0178(3) 0.0201(3) 0.0197(3) -0.0025(2) -0.0010(2) 0.0019(2)
Re2 0.0203(3) 0.0179(3) 0.0182(3) 0.0031(2) 0.0036(2) 0.0024(2)
Re3 0.0175(3) 0.0140(3) 0.0168(3) -0.0003(2) 0.0002(2) -0.00061(19)
Re4 0.0185(3) 0.0147(3) 0.0184(3) -0.0009(2) 0.0025(2) -0.0010(2)
Re5 0.0174(3) 0.0151(3) 0.0189(3) -0.0008(2) 0.0035(2) 0.0000(2)
Re6 0.0172(3) 0.0185(3) 0.0159(3) -0.0009(2) 0.0010(2) 0.0011(2)
S1 0.0203(16) 0.0188(17) 0.0174(16) 0.0012(13) 0.0003(13) 0.0047(13)
S2 0.0251(17) 0.0240(18) 0.0156(16) -0.0006(14) 0.0027(13) 0.0057(14)
S3 0.0199(16) 0.0184(17) 0.0203(17) 0.0025(13) 0.0051(13) 0.0025(13)
S4 0.0198(16) 0.0154(16) 0.0173(16) 0.0023(13) 0.0047(12) 0.0009(13)
S5 0.0188(15) 0.0137(15) 0.0141(16) -0.0025(12) -0.0012(12) -0.0010(12)
S6 0.0228(16) 0.0131(15) 0.0161(16) 0.0004(13) 0.0034(13) -0.0012(13)
S7 0.0186(16) 0.0192(17) 0.0263(18) -0.0050(14) 0.0070(14) -0.0003(13)
S8 0.0143(15) 0.0216(17) 0.0201(17) -0.0054(14) 0.0003(12) -0.0015(13)
Cl1 0.0312(18) 0.0303(19) 0.0216(18) -0.0033(15) 0.0048(14) 0.0059(15)
Cl2 0.050(3) 0.031(2) 0.069(3) 0.010(2) 0.029(2) 0.0003(19)
C1 0.041(11) 0.092(18) 0.076(16) -0.034(14) -0.032(11) 0.005(11)
C4 0.045(10) 0.028(9) 0.049(11) -0.008(8) -0.006(8) 0.006(8)
C5 0.074(13) 0.032(10) 0.039(10) 0.012(8) 0.011(9) 0.001(9)
C6 0.049(11) 0.053(12) 0.049(11) 0.015(9) 0.020(9) 0.013(9)
C7 0.027(9) 0.044(11) 0.063(12) 0.007(9) -0.019(8) -0.008(8)
C8 0.033(9) 0.050(12) 0.063(13) -0.024(10) -0.014(9) -0.003(8)
C9 0.039(9) 0.038(10) 0.052(11) -0.026(9) -0.011(8) 0.001(8)
C10 0.052(11) 0.041(10) 0.049(11) 0.014(9) 0.025(9) -0.003(8)
C11 0.106(19) 0.029(10) 0.11(2) 0.007(12) 0.073(17) 0.008(11)
C12 0.063(9) 0.041(8) 0.065(9) 0.006(7) 0.016(7) 0.001(7)
C13 0.037(9) 0.016(8) 0.084(14) -0.013(9) 0.015(9) -0.004(7)
C14 0.064(12) 0.040(11) 0.049(11) -0.017(9) 0.032(10) -0.005(9)
C15 0.051(10) 0.026(8) 0.029(8) 0.001(7) 0.025(7) -0.002(7)
C16 0.059(11) 0.041(10) 0.023(8) 0.004(7) 0.009(8) 0.003(8)
C17 0.047(10) 0.050(11) 0.036(10) -0.001(8) 0.007(8) 0.022(9)
C18 0.022(7) 0.046(10) 0.023(8) 0.002(7) -0.001(6) 0.017(7)
N1 0.029(7) 0.045(8) 0.035(8) -0.008(7) -0.012(6) 0.002(6)
N2 0.025(7) 0.047(8) 0.034(8) -0.014(7) -0.008(6) 0.005(6)
N3 0.025(6) 0.014(6) 0.047(8) 0.000(5) 0.016(6) 0.000(5)
N4 0.037(7) 0.023(7) 0.023(6) 0.004(5) -0.001(5) -0.009(5)
N5 0.032(7) 0.017(6) 0.032(7) -0.004(5) -0.007(5) 0.007(5)
N6 0.020(6) 0.034(7) 0.047(8) -0.006(6) 0.001(6) -0.002(5)
N7 0.035(7) 0.015(6) 0.042(8) 0.004(5) 0.012(6) 0.001(5)
N8 0.050(8) 0.032(8) 0.040(8) 0.007(6) 0.024(7) -0.001(6)
N9 0.023(6) 0.018(6) 0.037(7) -0.002(5) 0.011(5) 0.001(5)
N10 0.028(6) 0.019(6) 0.046(8) -0.011(6) 0.019(6) 0.003(5)
N11 0.028(6) 0.023(6) 0.023(6) -0.002(5) -0.001(5) 0.006(5)
N12 0.027(6) 0.022(6) 0.027(7) -0.003(5) -0.002(5) 0.005(5)

loop_
_atom_type_symbol
_atom_type_description
_atom_type_scat_dispersion_real
_atom_type_scat_dispersion_imag
_atom_type_scat_source
C C 0.0033 0.0016 'International Tables Vol C Tables 4.2.6.8 and 6.1.1.4'
H H 0.0000 0.0000 'International Tables Vol C Tables 4.2.6.8 and 6.1.1.4'
N N 0.0061 0.0033 'International Tables Vol C Tables 4.2.6.8 and 6.1.1.4'
S S 0.1246 0.1234 'International Tables Vol C Tables 4.2.6.8 and 6.1.1.4'
Cl Cl 0.1484 0.1585 'International Tables Vol C Tables 4.2.6.8 and 6.1.1.4'
Re Re -1.0185 7.2310 'International Tables Vol C Tables 4.2.6.8 and 6.1.1.4'

loop_
_geom_angle_atom_site_label_1
_geom_angle_atom_site_label_2
_geom_angle_atom_site_label_3
_geom_angle
_geom_angle_site_symmetry_1
_geom_angle_site_symmetry_3
_geom_angle_publ_flag
N1 Re1 S1 92.4(4) . . ?
N1 Re1 S8 93.0(4) . . ?
S1 Re1 S8 174.61(11) . . ?
N1 Re1 S2 93.7(4) . . ?
S1 Re1 S2 89.69(11) . . ?
S8 Re1 S2 89.82(11) . . ?
N1 Re1 S7 91.6(4) . . ?
S1 Re1 S7 89.85(11) . . ?
S8 Re1 S7 90.14(11) . . ?
S2 Re1 S7 174.72(11) . . ?
N1 Re1 Re4 134.5(4) . . ?
S1 Re1 Re4 117.90(8) . . ?
S8 Re1 Re4 57.83(8) . . ?
S2 Re1 Re4 117.80(8) . . ?
S7 Re1 Re4 58.01(8) . . ?
N1 Re1 Re6 135.8(4) . . ?
S1 Re1 Re6 117.84(8) . . ?
S8 Re1 Re6 57.63(7) . . ?
S2 Re1 Re6 57.82(8) . . ?
S7 Re1 Re6 118.00(8) . . ?
Re4 Re1 Re6 60.01(2) . . ?
N1 Re1 Re5 133.9(4) . . ?
S1 Re1 Re5 57.77(8) . . ?
S8 Re1 Re5 117.97(8) . . ?
S2 Re1 Re5 117.77(9) . . ?
S7 Re1 Re5 57.81(8) . . ?
Re4 Re1 Re5 60.16(2) . . ?
Re6 Re1 Re5 90.24(2) . . ?
N1 Re1 Re2 135.5(4) . . ?
S1 Re1 Re2 57.82(8) . . ?
S8 Re1 Re2 117.65(8) . . ?
S2 Re1 Re2 57.73(8) . . ?
S7 Re1 Re2 117.84(8) . . ?
Re4 Re1 Re2 89.99(2) . . ?
Re6 Re1 Re2 60.04(2) . . ?
Re5 Re1 Re2 60.06(2) . . ?
N3 Re2 S4 90.9(3) . . ?
N3 Re2 S2 94.3(3) . . ?
S4 Re2 S2 174.75(11) . . ?
N3 Re2 S1 93.7(3) . . ?
S4 Re2 S1 89.73(11) . . ?
S2 Re2 S1 89.56(11) . . ?
N3 Re2 S3 92.3(3) . . ?
S4 Re2 S3 90.44(11) . . ?
S2 Re2 S3 89.73(11) . . ?
S1 Re2 S3 174.06(11) . . ?
N3 Re2 Re3 133.3(3) . . ?
S4 Re2 Re3 58.02(8) . . ?
S2 Re2 Re3 117.97(8) . . ?
S1 Re2 Re3 117.65(8) . . ?
S3 Re2 Re3 57.77(8) . . ?
N3 Re2 Re6 135.6(3) . . ?
S4 Re2 Re6 118.24(8) . . ?
S2 Re2 Re6 57.74(8) . . ?
S1 Re2 Re6 117.34(8) . . ?
S3 Re2 Re6 57.58(8) . . ?
Re3 Re2 Re6 60.26(2) . . ?
N3 Re2 Re5 134.4(3) . . ?
S4 Re2 Re5 57.92(8) . . ?
S2 Re2 Re5 117.55(9) . . ?
S1 Re2 Re5 57.61(8) . . ?
S3 Re2 Re5 117.80(8) . . ?
Re3 Re2 Re5 60.07(2) . . ?
Re6 Re2 Re5 89.94(2) . . ?
N3 Re2 Re1 136.7(3) . . ?
S4 Re2 Re1 117.70(8) . . ?
S2 Re2 Re1 57.77(8) . . ?
S1 Re2 Re1 57.57(8) . . ?
S3 Re2 Re1 117.34(8) . . ?
Re3 Re2 Re1 89.98(2) . . ?
Re6 Re2 Re1 59.79(2) . . ?
Re5 Re2 Re1 59.80(2) . . ?
N5 Re3 S6 91.2(4) . . ?
N5 Re3 S3 94.4(4) . . ?
S6 Re3 S3 174.40(11) . . ?
N5 Re3 S5 96.3(3) . . ?
S6 Re3 S5 90.13(11) . . ?
S3 Re3 S5 88.80(11) . . ?
N5 Re3 S4 89.5(3) . . ?
S6 Re3 S4 90.04(11) . . ?
S3 Re3 S4 90.46(11) . . ?
S5 Re3 S4 174.13(11) . . ?
N5 Re3 Re2 133.7(3) . . ?
S6 Re3 Re2 117.82(8) . . ?
S3 Re3 Re2 58.11(8) . . ?
S5 Re3 Re2 117.24(8) . . ?
S4 Re3 Re2 57.72(8) . . ?
N5 Re3 Re5 131.6(3) . . ?
S6 Re3 Re5 57.72(8) . . ?
S3 Re3 Re5 118.19(8) . . ?
S5 Re3 Re5 117.63(8) . . ?
S4 Re3 Re5 57.85(7) . . ?
Re2 Re3 Re5 60.12(2) . . ?
N5 Re3 Re4 136.1(3) . . ?
S6 Re3 Re4 57.72(8) . . ?
S3 Re3 Re4 117.31(8) . . ?
S5 Re3 Re4 57.70(7) . . ?
S4 Re3 Re4 117.79(8) . . ?
Re2 Re3 Re4 90.02(2) . . ?
Re5 Re3 Re4 59.97(2) . . ?
N5 Re3 Re6 138.6(3) . . ?
S6 Re3 Re6 117.42(8) . . ?
S3 Re3 Re6 57.60(8) . . ?
S5 Re3 Re6 57.25(7) . . ?
S4 Re3 Re6 117.69(8) . . ?
Re2 Re3 Re6 60.01(2) . . ?
Re5 Re3 Re6 89.83(2) . . ?
Re4 Re3 Re6 59.73(2) . . ?
N7 Re4 S8 90.5(4) . . ?
N7 Re4 S6 95.1(4) . . ?
S8 Re4 S6 174.39(11) . . ?
N7 Re4 S5 93.2(3) . . ?
S8 Re4 S5 89.59(10) . . ?
S6 Re4 S5 90.16(11) . . ?
N7 Re4 S7 92.4(3) . . ?
S8 Re4 S7 90.06(11) . . ?
S6 Re4 S7 89.64(11) . . ?
S5 Re4 S7 174.39(11) . . ?
N7 Re4 Re1 133.2(3) . . ?
S8 Re4 Re1 57.78(8) . . ?
S6 Re4 Re1 117.62(8) . . ?
S5 Re4 Re1 117.43(8) . . ?
S7 Re4 Re1 57.94(8) . . ?
N7 Re4 Re6 133.5(3) . . ?
S8 Re4 Re6 57.61(8) . . ?
S6 Re4 Re6 117.83(8) . . ?
S5 Re4 Re6 57.46(8) . . ?
S7 Re4 Re6 117.92(9) . . ?
Re1 Re4 Re6 60.00(2) . . ?
N7 Re4 Re5 136.4(3) . . ?
S8 Re4 Re5 117.71(8) . . ?
S6 Re4 Re5 57.70(8) . . ?
S5 Re4 Re5 117.74(8) . . ?
S7 Re4 Re5 57.71(8) . . ?
Re1 Re4 Re5 59.95(2) . . ?
Re6 Re4 Re5 90.11(2) . . ?
N7 Re4 Re3 136.8(3) . . ?
S8 Re4 Re3 117.80(8) . . ?
S6 Re4 Re3 57.65(8) . . ?
S5 Re4 Re3 57.82(7) . . ?
S7 Re4 Re3 117.66(8) . . ?
Re1 Re4 Re3 90.00(2) . . ?
Re6 Re4 Re3 60.21(2) . . ?
Re5 Re4 Re3 59.964(19) . . ?
N9 Re5 S1 93.2(3) . . ?
N9 Re5 S6 92.5(3) . . ?
S1 Re5 S6 174.30(11) . . ?
N9 Re5 S7 91.8(3) . . ?
S1 Re5 S7 89.97(12) . . ?
S6 Re5 S7 89.83(11) . . ?
N9 Re5 S4 93.3(3) . . ?
S1 Re5 S4 89.68(11) . . ?
S6 Re5 S4 90.01(11) . . ?
S7 Re5 S4 174.83(11) . . ?
N9 Re5 Re1 134.9(3) . . ?
S1 Re5 Re1 57.77(8) . . ?
S6 Re5 Re1 117.61(8) . . ?
S7 Re5 Re1 58.00(8) . . ?
S4 Re5 Re1 117.72(8) . . ?
N9 Re5 Re3 135.1(3) . . ?
S1 Re5 Re3 117.63(8) . . ?
S6 Re5 Re3 57.70(8) . . ?
S7 Re5 Re3 118.02(8) . . ?
S4 Re5 Re3 57.82(7) . . ?
Re1 Re5 Re3 90.03(2) . . ?
N9 Re5 Re4 134.3(3) . . ?
S1 Re5 Re4 117.63(8) . . ?
S6 Re5 Re4 57.74(8) . . ?
S7 Re5 Re4 57.97(8) . . ?
S4 Re5 Re4 117.85(8) . . ?
Re1 Re5 Re4 59.89(2) . . ?
Re3 Re5 Re4 60.062(19) . . ?
N9 Re5 Re2 135.8(3) . . ?
S1 Re5 Re2 57.85(8) . . ?
S6 Re5 Re2 117.47(8) . . ?
S7 Re5 Re2 118.12(8) . . ?
S4 Re5 Re2 57.59(8) . . ?
Re1 Re5 Re2 60.14(2) . . ?
Re3 Re5 Re2 59.81(2) . . ?
Re4 Re5 Re2 89.89(2) . . ?
N11 Re6 S5 92.0(3) . . ?
N11 Re6 S8 90.0(3) . . ?
S5 Re6 S8 90.13(11) . . ?
N11 Re6 S3 95.0(3) . . ?
S5 Re6 S3 89.30(11) . . ?
S8 Re6 S3 174.92(11) . . ?
N11 Re6 S2 93.3(3) . . ?
S5 Re6 S2 174.70(11) . . ?
S8 Re6 S2 90.04(12) . . ?
S3 Re6 S2 90.07(11) . . ?
N11 Re6 Re1 133.6(3) . . ?
S5 Re6 Re1 117.99(8) . . ?
S8 Re6 Re1 57.86(8) . . ?
S3 Re6 Re1 118.19(8) . . ?
S2 Re6 Re1 57.93(8) . . ?
N11 Re6 Re4 132.7(3) . . ?
S5 Re6 Re4 58.03(8) . . ?
S8 Re6 Re4 57.90(8) . . ?
S3 Re6 Re4 117.77(8) . . ?
S2 Re6 Re4 117.89(8) . . ?
Re1 Re6 Re4 59.99(2) . . ?
N11 Re6 Re2 137.2(3) . . ?
S5 Re6 Re2 117.65(8) . . ?
S8 Re6 Re2 118.01(8) . . ?
S3 Re6 Re2 58.05(8) . . ?
S2 Re6 Re2 57.81(8) . . ?
Re1 Re6 Re2 60.17(2) . . ?
Re4 Re6 Re2 90.06(2) . . ?
N11 Re6 Re3 136.4(3) . . ?
S5 Re6 Re3 57.93(7) . . ?
S8 Re6 Re3 117.93(8) . . ?
S3 Re6 Re3 57.72(8) . . ?
S2 Re6 Re3 117.52(8) . . ?
Re1 Re6 Re3 89.90(2) . . ?
Re4 Re6 Re3 60.06(2) . . ?
Re2 Re6 Re3 59.74(2) . . ?
Re1 S1 Re5 64.46(8) . . ?
Re1 S1 Re2 64.61(8) . . ?
Re5 S1 Re2 64.54(8) . . ?
Re6 S2 Re2 64.45(8) . . ?
Re6 S2 Re1 64.25(8) . . ?
Re2 S2 Re1 64.50(8) . . ?
Re6 S3 Re3 64.68(8) . . ?
Re6 S3 Re2 64.37(8) . . ?
Re3 S3 Re2 64.12(8) . . ?
Re2 S4 Re3 64.26(8) . . ?
Re2 S4 Re5 64.48(8) . . ?
Re3 S4 Re5 64.33(8) . . ?
Re6 S5 Re4 64.51(8) . . ?
Re6 S5 Re3 64.82(8) . . ?
Re4 S5 Re3 64.48(8) . . ?
Re3 S6 Re5 64.58(8) . . ?
Re3 S6 Re4 64.64(8) . . ?
Re5 S6 Re4 64.56(8) . . ?
Re5 S7 Re1 64.19(8) . . ?
Re5 S7 Re4 64.31(8) . . ?
Re1 S7 Re4 64.04(8) . . ?
Re6 S8 Re1 64.50(8) . . ?
Re6 S8 Re4 64.49(8) . . ?
Re1 S8 Re4 64.38(8) . . ?
C2 C1 N2 110(2) . . ?
N2 C1 C2* 108.4(16) . . ?
C2 C1 H1 125.2 . . ?
N2 C1 H1 125.2 . . ?
C1 C2 C3 100(3) . . ?
C1 C2 H2 130.0 . . ?
C3 C2 H2 130.0 . . ?
N1 C3 C2 116(3) . . ?
N1 C3 H3 122.1 . . ?
C2 C3 H3 122.1 . . ?
C1 C2* C3* 105(2) . . ?
C1 C2* H2* 127.4 . . ?
C3* C2* H2* 127.4 . . ?
N1 C3* C2* 106(2) . . ?
N1 C3* H3* 126.8 . . ?
C2* C3* H3* 126.8 . . ?
N4 C4 C5 107.5(15) . . ?
N4 C4 H4 126.2 . . ?
C5 C4 H4 126.2 . . ?
C4 C5 C6 103.1(17) . . ?
C4 C5 H5 128.4 . . ?
C6 C5 H5 128.4 . . ?
N3 C6 C5 110.8(17) . . ?
N3 C6 H6 124.6 . . ?
C5 C6 H6 124.6 . . ?
N6 C7 C8 106.4(14) . . ?
N6 C7 H7 126.8 . . ?
C8 C7 H7 126.8 . . ?
C9 C8 C7 103.9(15) . . ?
C9 C8 H8 128.1 . . ?
C7 C8 H8 128.1 . . ?
N5 C9 C8 112.6(16) . . ?
N5 C9 H9 123.7 . . ?
C8 C9 H9 123.7 . . ?
N8 C10 C11 107.5(16) . . ?
N8 C10 H10 126.2 . . ?
C11 C10 H10 126.2 . . ?
C10 C11 C12 107.2(18) . . ?
C10 C11 H11 126.4 . . ?
C12 C11 H11 126.4 . . ?
N7 C12 C11 106.8(18) . . ?
N7 C12 H12 126.6 . . ?
C11 C12 H12 126.6 . . ?
C14 C13 N10 108.9(14) . . ?
C14 C13 H13 125.6 . . ?
N10 C13 H13 125.6 . . ?
C13 C14 C15 104.4(15) . . ?
C13 C14 H14 127.8 . . ?
C15 C14 H14 127.8 . . ?
N9 C15 C14 111.3(14) . . ?
N9 C15 H15 124.4 . . ?
C14 C15 H15 124.4 . . ?
N12 C16 C17 106.5(15) . . ?
N12 C16 H16 126.8 . . ?
C17 C16 H16 126.8 . . ?
C16 C17 C18 105.9(15) . . ?
C16 C17 H17 127.1 . . ?
C18 C17 H17 127.1 . . ?
N11 C18 C17 110.5(14) . . ?
N11 C18 H18 124.7 . . ?
C17 C18 H18 124.7 . . ?
N2 N1 C3 100.7(17) . . ?
N2 N1 C3* 107.8(16) . . ?
N2 N1 Re1 126.1(10) . . ?
C3 N1 Re1 130.3(17) . . ?
C3* N1 Re1 125.4(15) . . ?
N1 N2 C1 110.4(13) . . ?
N1 N2 H2A 124.8 . . ?
C1 N2 H2A 124.8 . . ?
C6 N3 N4 107.3(13) . . ?
C6 N3 Re2 129.5(11) . . ?
N4 N3 Re2 121.4(9) . . ?
N3 N4 C4 111.2(13) . . ?
N3 N4 H4A 124.4 . . ?
C4 N4 H4A 124.4 . . ?
C9 N5 N6 104.2(12) . . ?
C9 N5 Re3 129.6(11) . . ?
N6 N5 Re3 126.1(9) . . ?
N5 N6 C7 112.9(14) . . ?
N5 N6 H6A 123.5 . . ?
C7 N6 H6A 123.5 . . ?
N8 N7 C12 108.0(14) . . ?
N8 N7 Re4 124.1(9) . . ?
C12 N7 Re4 127.1(12) . . ?
N7 N8 C10 110.4(14) . . ?
N7 N8 H8A 124.8 . . ?
C10 N8 H8A 124.8 . . ?
C15 N9 N10 106.1(12) . . ?
C15 N9 Re5 130.9(10) . . ?
N10 N9 Re5 123.1(9) . . ?
C13 N10 N9 109.4(13) . . ?
C13 N10 H10A 125.3 . . ?
N9 N10 H10A 125.3 . . ?
C18 N11 N12 106.6(12) . . ?
C18 N11 Re6 130.4(10) . . ?
N12 N11 Re6 123.0(9) . . ?
N11 N12 C16 110.6(12) . . ?
N11 N12 H12A 124.7 . . ?
C16 N12 H12A 124.7 . . ?

loop_
_geom_bond_atom_site_label_1
_geom_bond_atom_site_label_2
_geom_bond_distance
_geom_bond_site_symmetry_2
_geom_bond_publ_flag
Re1 N1 2.144(12) . ?
Re1 S1 2.422(3) . ?
Re1 S8 2.422(3) . ?
Re1 S2 2.429(3) . ?
Re1 S7 2.433(3) . ?
Re1 Re4 2.5815(7) . ?
Re1 Re6 2.5818(7) . ?
Re1 Re5 2.5829(7) . ?
Re1 Re2 2.5919(8) . ?
Re2 N3 2.192(12) . ?
Re2 S4 2.423(3) . ?
Re2 S2 2.428(3) . ?
Re2 S1 2.428(3) . ?
Re2 S3 2.436(3) . ?
Re2 Re3 2.5813(7) . ?
Re2 Re6 2.5884(7) . ?
Re2 Re5 2.5896(7) . ?
Re3 N5 2.158(11) . ?
Re3 S6 2.422(3) . ?
Re3 S3 2.427(3) . ?
Re3 S5 2.430(3) . ?
Re3 S4 2.431(3) . ?
Re3 Re5 2.5882(7) . ?
Re3 Re4 2.5908(7) . ?
Re3 Re6 2.5948(7) . ?
Re4 N7 2.157(12) . ?
Re4 S8 2.424(3) . ?
Re4 S6 2.424(3) . ?
Re4 S5 2.427(3) . ?
Re4 S7 2.435(3) . ?
Re4 Re6 2.5821(7) . ?
Re4 Re5 2.5885(7) . ?
Re5 N9 2.146(11) . ?
Re5 S1 2.422(3) . ?
Re5 S6 2.423(3) . ?
Re5 S7 2.428(3) . ?
Re5 S4 2.431(3) . ?
Re6 N11 2.169(11) . ?
Re6 S5 2.411(3) . ?
Re6 S8 2.416(3) . ?
Re6 S3 2.424(3) . ?
Re6 S2 2.426(3) . ?
C1 C2 1.33(4) . ?
C1 N2 1.330(2) . ?
C1 C2* 1.380(2) . ?
C1 H1 0.9400 . ?
C2 C3 1.36(5) . ?
C2 H2 0.9400 . ?
C3 N1 1.33(3) . ?
C3 H3 0.9400 . ?
C2* C3* 1.43(4) . ?
C2* H2* 0.9400 . ?
C3* N1 1.38(3) . ?
C3* H3* 0.9400 . ?
C4 N4 1.33(2) . ?
C4 C5 1.38(3) . ?
C4 H4 0.9400 . ?
C5 C6 1.39(2) . ?
C5 H5 0.9400 . ?
C6 N3 1.30(2) . ?
C6 H6 0.9400 . ?
C7 N6 1.33(2) . ?
C7 C8 1.38(3) . ?
C7 H7 0.9400 . ?
C8 C9 1.38(2) . ?
C8 H8 0.9400 . ?
C9 N5 1.316(19) . ?
C9 H9 0.9400 . ?
C10 N8 1.33(2) . ?
C10 C11 1.34(3) . ?
C10 H10 0.9400 . ?
C11 C12 1.41(3) . ?
C11 H11 0.9400 . ?
C12 N7 1.34(2) . ?
C12 H12 0.9400 . ?
C13 C14 1.35(3) . ?
C13 N10 1.35(2) . ?
C13 H13 0.9400 . ?
C14 C15 1.40(2) . ?
C14 H14 0.9400 . ?
C15 N9 1.315(18) . ?
C15 H15 0.9400 . ?
C16 N12 1.36(2) . ?
C16 C17 1.36(2) . ?
C16 H16 0.9400 . ?
C17 C18 1.38(2) . ?
C17 H17 0.9400 . ?
C18 N11 1.315(17) . ?
C18 H18 0.9400 . ?
N1 N2 1.326(18) . ?
N2 H2A 0.8700 . ?
N3 N4 1.305(16) . ?
N4 H4A 0.8700 . ?
N5 N6 1.331(16) . ?
N6 H6A 0.8700 . ?
N7 N8 1.333(17) . ?
N8 H8A 0.8700 . ?
N9 N10 1.357(16) . ?
N10 H10A 0.8700 . ?
N11 N12 1.340(16) . ?
N12 H12A 0.8700 . ?
